data_9005858
loop_
_publ_author_name
'Hazen, R. M.'
'Finger, L. W.'

_publ_section_title
;
 High-temperature crystal chemistry of phenakite (Be2SiO4) and
 Chrysoberyl (BeAl2O4)
 Sample: T = 270 C
;
_journal_name_full 'Physics and Chemistry of Minerals'
_journal_page_first 426
_journal_page_last 434
_journal_paper_doi 10.1007/BF00628819
_journal_volume 14
_journal_year 1987
_chemical_formula_sum 'Be2 O4 Si'
_chemical_name_mineral Phenakite
_space_group_IT_number 148
_symmetry_space_group_name_Hall '-R 3'
_symmetry_space_group_name_H-M 'R -3 :H'
_cell_angle_alpha 90
_cell_angle_beta 90
_cell_angle_gamma 120
_cell_length_a 12.449
_cell_length_b 12.449
_cell_length_c 8.240
_cell_formula_units_Z 18
_cell_volume 1105.928
_database_code_amcsd 0007440
_diffrn_ambient_temperature 543.15
_exptl_crystal_density_diffrn 2.976
_cod_original_sg_symbol_H-M 'R -3'
_cod_original_formula_sum 'Be2 Si O4'
_cod_database_code 9005858

loop_
_space_group_symop_operation_xyz
x,y,z
2/3+x,1/3+y,1/3+z
1/3+x,2/3+y,2/3+z
y,-x+y,-z
2/3+y,1/3-x+y,1/3-z
1/3+y,2/3-x+y,2/3-z
-x+y,-x,z
2/3-x+y,1/3-x,1/3+z
1/3-x+y,2/3-x,2/3+z
-x,-y,-z
2/3-x,1/3-y,1/3-z
1/3-x,2/3-y,2/3-z
-y,x-y,z
2/3-y,1/3+x-y,1/3+z
1/3-y,2/3+x-y,2/3+z
x-y,x,-z
2/3+x-y,1/3+x,1/3-z
1/3+x-y,2/3+x,2/3-z

loop_
_atom_site_label
_atom_site_fract_x
_atom_site_fract_y
_atom_site_fract_z
_atom_site_U_iso_or_equiv
Be1 0.19384 0.20985 0.41545 0.00811
Be2 0.19430 0.21157 0.08379 0.00849
Si 0.19557 0.21152 0.74995 0.00469
O1 0.20965 0.08856 0.75032 0.00747
O2 0.33348 0.33323 0.75008 0.00671
O3 0.12234 0.20978 0.91468 0.00760
O4 0.12233 0.20884 0.58555 0.00722

loop_
_cod_related_entry_id
_cod_related_entry_database
_cod_related_entry_code
1 AMCSD 0007440
